data_7213798
loop_
_publ_author_name
'Zhang, Liying'
'Song, Tianyou'
'Xu, Jianing'
'Sun, Jiayin'
'Zeng, Shuangli'
'Wu, Yuncong'
'Fan, Yong'
'Wang, Li'

_publ_section_title
;
 Polymorphic Ln(iii) and BPTC-based porous metal--organic frameworks with
 visible, NIR photoluminescent and magnetic properties
;
_journal_issue 12
_journal_name_full CrystEngComm
_journal_page_first 2440
_journal_paper_doi 10.1039/c3ce42181c
_journal_volume 16
_journal_year 2014
_chemical_formula_moiety 'C16 H6 Nd O10'
_chemical_formula_sum 'C16 H6 Nd O10'
_chemical_formula_weight 502.45
_chemical_melting_point ?
_chemical_name_systematic
; 
 ? 
;
_space_group_IT_number 15
_symmetry_cell_setting monoclinic
_symmetry_space_group_name_Hall '-C 2yc'
_symmetry_space_group_name_H-M 'C 1 2/c 1'
_atom_sites_solution_hydrogens geom
_atom_sites_solution_primary direct
_atom_sites_solution_secondary difmap
_audit_creation_method SHELXL-97
_cell_angle_alpha 90.00
_cell_angle_beta 102.90(3)
_cell_angle_gamma 90.00
_cell_formula_units_Z 8
_cell_length_a 12.143(2)
_cell_length_b 24.875(5)
_cell_length_c 19.669(4)
_cell_measurement_reflns_used 4383
_cell_measurement_temperature 293(2)
_cell_measurement_theta_max 27.50
_cell_measurement_theta_min 3.00
_cell_volume 5791(2)
_computing_cell_refinement Process-auto
_computing_data_collection Process-auto
_computing_data_reduction Process-auto
_computing_molecular_graphics SHELXL-97
_computing_publication_material SHELXL-97
_computing_structure_refinement 'SHELXL-97 (Sheldrick, 1997)'
_computing_structure_solution 'SHELXS-97 (Sheldrick, 1990)'
_diffrn_ambient_temperature 293(2)
_diffrn_detector_area_resol_mean 10.0
_diffrn_measured_fraction_theta_full 0.993
_diffrn_measured_fraction_theta_max 0.993
_diffrn_measurement_device_type 'Rigaku RAXIS-RAPID'
_diffrn_measurement_method omega-scan
_diffrn_radiation_monochromator graphite
_diffrn_radiation_source 'fine-focus sealed tube'
_diffrn_radiation_type MoK\a
_diffrn_radiation_wavelength 0.71073
_diffrn_reflns_av_R_equivalents 0.0000
_diffrn_reflns_av_sigmaI/netI 0.0483
_diffrn_reflns_limit_h_max 15
_diffrn_reflns_limit_h_min -15
_diffrn_reflns_limit_k_max 32
_diffrn_reflns_limit_k_min 0
_diffrn_reflns_limit_l_max 25
_diffrn_reflns_limit_l_min 0
_diffrn_reflns_number 6601
_diffrn_reflns_theta_full 27.50
_diffrn_reflns_theta_max 27.50
_diffrn_reflns_theta_min 3.00
_diffrn_standards_decay_% 0
_diffrn_standards_interval_count 0
_diffrn_standards_interval_time 0
_diffrn_standards_number 0
_exptl_absorpt_coefficient_mu 1.825
_exptl_absorpt_correction_T_max 0.634
_exptl_absorpt_correction_T_min 0.535
_exptl_absorpt_correction_type empirical
_exptl_absorpt_process_details Process-auto
_exptl_crystal_colour purple
_exptl_crystal_density_diffrn 1.157
_exptl_crystal_density_method 'not measured'
_exptl_crystal_description sheet
_exptl_crystal_F_000 1952
_exptl_crystal_size_max 0.35
_exptl_crystal_size_mid 0.29
_exptl_crystal_size_min 0.25
_platon_squeeze_details
;
;
_refine_diff_density_max 3.297
_refine_diff_density_min -1.420
_refine_diff_density_rms 0.164
_refine_ls_extinction_method none
_refine_ls_goodness_of_fit_ref 1.114
_refine_ls_hydrogen_treatment mixed
_refine_ls_matrix_type full
_refine_ls_number_parameters 244
_refine_ls_number_reflns 6601
_refine_ls_number_restraints 15
_refine_ls_restrained_S_all 1.442
_refine_ls_R_factor_all 0.0598
_refine_ls_R_factor_gt 0.0504
_refine_ls_shift/su_max 0.001
_refine_ls_shift/su_mean 0.000
_refine_ls_structure_factor_coef Fsqd
_refine_ls_weighting_details 'calc w=1/[\s^2^(Fo^2^)+(0.0882P)^2^+19.8408P] where P=(Fo^2^+2Fc^2^)/3'
_refine_ls_weighting_scheme calc
_refine_ls_wR_factor_gt 0.1486
_refine_ls_wR_factor_ref 0.1536
_reflns_number_gt 5339
_reflns_number_total 6601
_reflns_threshold_expression >2sigma(I)
_cod_data_source_file c3ce42181c.txt
_cod_data_source_block 1
_cod_depositor_comments
;
The following automatic conversions were performed:

'_chemical_melting_point' value 'not measured' was changed to '?' -
the value is undefined or not given.

Automatic conversion script
Id: cif_fix_values 2281 2013-09-26 08:29:07Z andrius 
;
_cod_original_sg_symbol_H-M c2/c
_cod_original_formula_sum 'C16 H6 Nd O10 '
_cod_database_code 7213798

loop_
_symmetry_equiv_pos_as_xyz
'x, y, z'
'-x, y, -z+1/2'
'x+1/2, y+1/2, z'
'-x+1/2, y+1/2, -z+1/2'
'-x, -y, -z'
'x, -y, z-1/2'
'-x+1/2, -y+1/2, -z'
'x+1/2, -y+1/2, z-1/2'

loop_
_atom_site_label
_atom_site_type_symbol
_atom_site_fract_x
_atom_site_fract_y
_atom_site_fract_z
_atom_site_U_iso_or_equiv
_atom_site_adp_type
_atom_site_occupancy
_atom_site_symmetry_multiplicity
_atom_site_calc_flag
_atom_site_refinement_flags
C16 C 0.5375(13) 0.3738(6) 0.0325(10) 0.129(8) Uani 1 1 d D
C12 C 0.2730(13) 0.2818(6) 0.0115(10) 0.109(5) Uani 1 1 d DU
C1 C -0.2028(5) 0.4673(3) 0.1621(3) 0.0235(13) Uani 1 1 d .
C2 C -0.2636(5) 0.4818(3) 0.2185(3) 0.0232(13) Uani 1 1 d .
C3 C -0.3807(5) 0.4821(3) 0.2052(3) 0.0264(14) Uani 1 1 d .
H3 H -0.4221 0.4732 0.1609 0.032 Uiso 1 1 calc R
C4 C -0.4377(5) 0.4955(3) 0.2574(3) 0.0227(13) Uani 1 1 d .
C8 C -0.1913(5) 0.5186(3) 0.4101(3) 0.0245(14) Uani 1 1 d .
C9 C 0.1123(7) 0.4120(3) -0.0355(5) 0.0413(19) Uani 1 1 d .
C5 C -0.3735(5) 0.5083(3) 0.3233(3) 0.0224(13) Uani 1 1 d .
H5 H -0.4096 0.5184 0.3583 0.027 Uiso 1 1 calc R
C7 C -0.2006(5) 0.4931(3) 0.2853(3) 0.0245(13) Uani 1 1 d .
H7 H -0.1221 0.4919 0.2948 0.029 Uiso 1 1 calc R
C6 C -0.2562(5) 0.5061(3) 0.3375(3) 0.0228(13) Uani 1 1 d .
C10 C 0.2063(11) 0.3708(4) -0.0213(11) 0.114(7) Uani 1 1 d .
C11 C 0.1827(11) 0.3172(4) -0.0136(10) 0.122(8) Uani 1 1 d D
H11 H 0.1086 0.3047 -0.0247 0.146 Uiso 1 1 calc R
C14 C 0.4158(10) 0.3562(6) 0.0237(11) 0.108(6) Uani 1 1 d D
C15 C 0.3246(9) 0.3898(4) -0.0024(7) 0.066(3) Uani 1 1 d .
H15 H 0.3388 0.4261 -0.0082 0.079 Uiso 1 1 calc R
Nd1 Nd -0.07944(2) 0.449539(14) 0.055232(16) 0.02063(15) Uani 1 1 d .
O4 O -0.2369(4) 0.5457(2) 0.4496(3) 0.0355(13) Uani 1 1 d .
O9 O 0.0597(6) 0.3899(3) 0.1368(4) 0.071(2) Uani 1 1 d .
O3 O -0.0917(4) 0.5013(2) 0.4297(2) 0.0313(11) Uani 1 1 d .
O5 O 0.0250(4) 0.3993(2) -0.0162(3) 0.0378(12) Uani 1 1 d .
O2 O -0.2582(4) 0.4532(2) 0.1030(3) 0.0366(13) Uani 1 1 d .
O1 O -0.0972(4) 0.4686(3) 0.1757(3) 0.0377(13) Uani 1 1 d .
O6 O 0.1360(5) 0.4565(2) -0.0571(3) 0.0368(13) Uani 1 1 d .
O10 O -0.1618(5) 0.3588(3) 0.0485(4) 0.0567(17) Uani 1 1 d .
O8 O 0.5349(11) 0.4206(6) 0.0375(6) 0.124(4) Uani 1 1 d .
O7 O 0.6105(7) 0.3411(4) 0.0463(7) 0.108(4) Uani 1 1 d .
C13 C 0.3911(13) 0.3019(6) 0.0311(9) 0.100(4) Uani 1 1 d U
H13 H 0.4494 0.2780 0.0486 0.120 Uiso 1 1 calc R

loop_
_atom_site_aniso_label
_atom_site_aniso_U_11
_atom_site_aniso_U_22
_atom_site_aniso_U_33
_atom_site_aniso_U_23
_atom_site_aniso_U_13
_atom_site_aniso_U_12
C16 0.124(14) 0.065(8) 0.152(16) -0.043(10) -0.068(12) 0.041(9)
C12 0.095(8) 0.079(8) 0.171(11) 0.023(8) 0.066(8) 0.011(7)
C1 0.016(3) 0.038(3) 0.017(3) 0.001(3) 0.006(2) 0.000(3)
C2 0.018(3) 0.034(3) 0.021(3) 0.001(3) 0.009(2) 0.002(2)
C3 0.018(3) 0.040(4) 0.021(3) -0.001(3) 0.003(2) -0.002(3)
C4 0.014(3) 0.037(3) 0.017(3) 0.002(3) 0.002(2) -0.001(2)
C8 0.016(3) 0.040(4) 0.016(3) 0.004(3) 0.001(2) -0.001(3)
C9 0.036(4) 0.031(4) 0.065(5) -0.002(4) 0.029(4) 0.001(3)
C5 0.015(3) 0.034(3) 0.019(3) 0.003(3) 0.005(2) 0.003(2)
C7 0.012(3) 0.039(4) 0.020(3) -0.001(3) 0.001(2) -0.002(2)
C6 0.017(3) 0.032(3) 0.018(3) -0.004(3) 0.002(2) -0.001(3)
C10 0.086(9) 0.029(5) 0.27(2) 0.025(8) 0.126(12) 0.014(5)
C11 0.108(10) 0.023(5) 0.29(2) 0.026(8) 0.152(14) 0.017(5)
C14 0.052(7) 0.068(8) 0.207(18) 0.035(10) 0.034(9) 0.010(6)
C15 0.059(6) 0.046(5) 0.093(9) 0.001(6) 0.016(6) -0.001(5)
Nd1 0.0138(2) 0.0323(2) 0.0155(2) 0.00074(14) 0.00268(13) 0.00503(12)
O4 0.023(2) 0.059(4) 0.022(3) -0.009(2) -0.001(2) 0.008(2)
O9 0.066(5) 0.060(4) 0.074(5) -0.021(4) -0.014(4) 0.022(4)
O3 0.013(2) 0.057(3) 0.021(2) 0.001(2) -0.0014(17) 0.003(2)
O5 0.035(3) 0.035(3) 0.051(3) -0.011(3) 0.024(2) -0.001(2)
O2 0.018(2) 0.068(4) 0.025(3) -0.019(2) 0.008(2) -0.011(2)
O1 0.017(2) 0.079(4) 0.018(2) -0.004(3) 0.0040(18) 0.006(2)
O6 0.036(3) 0.034(3) 0.047(3) 0.009(2) 0.023(3) 0.009(2)
O10 0.039(3) 0.045(4) 0.090(5) 0.011(4) 0.020(3) -0.002(3)
O8 0.126(10) 0.143(11) 0.112(9) 0.008(8) 0.041(7) 0.063(9)
O7 0.039(4) 0.079(6) 0.190(12) 0.021(7) -0.006(5) 0.009(4)
C13 0.089(8) 0.080(8) 0.136(10) 0.031(8) 0.038(7) 0.015(7)

loop_
_atom_type_symbol
_atom_type_description
_atom_type_scat_dispersion_real
_atom_type_scat_dispersion_imag
_atom_type_scat_source
C C 0.0033 0.0016 'International Tables Vol C Tables 4.2.6.8 and 6.1.1.4'
H H 0.0000 0.0000 'International Tables Vol C Tables 4.2.6.8 and 6.1.1.4'
N N 0.0061 0.0033 'International Tables Vol C Tables 4.2.6.8 and 6.1.1.4'
O O 0.0106 0.0060 'International Tables Vol C Tables 4.2.6.8 and 6.1.1.4'
Nd Nd -0.1943 3.0179 'International Tables Vol C Tables 4.2.6.8 and 6.1.1.4'

loop_
_geom_angle_atom_site_label_1
_geom_angle_atom_site_label_2
_geom_angle_atom_site_label_3
_geom_angle
_geom_angle_site_symmetry_1
_geom_angle_site_symmetry_3
O8 C16 O7 134.0(16) . .
O8 C16 C14 104.7(14) . .
O7 C16 C14 119.2(14) . .
C11 C12 C13 120.8(13) . .
C11 C12 C12 107.7(16) . 7
C13 C12 C12 128.4(14) . 7
O1 C1 O2 121.1(6) . .
O1 C1 C2 119.0(6) . .
O2 C1 C2 119.9(6) . .
C3 C2 C7 120.0(6) . .
C3 C2 C1 120.8(6) . .
C7 C2 C1 119.1(5) . .
C2 C3 C4 121.1(6) . .
C5 C4 C3 118.1(5) . .
C5 C4 C4 121.3(7) . 2_455
C3 C4 C4 120.6(7) . 2_455
O4 C8 O3 121.5(6) . .
O4 C8 C6 119.5(6) . .
O3 C8 C6 119.0(6) . .
O4 C8 Nd1 55.3(3) . 6_566
O3 C8 Nd1 66.2(3) . 6_566
C6 C8 Nd1 174.7(5) . 6_566
O6 C9 O5 127.4(7) . .
O6 C9 C10 116.4(7) . .
O5 C9 C10 115.6(8) . .
C6 C5 C4 121.0(6) . .
C6 C7 C2 119.3(6) . .
C7 C6 C5 120.4(6) . .
C7 C6 C8 120.9(5) . .
C5 C6 C8 118.7(6) . .
C11 C10 C15 119.7(12) . .
C11 C10 C9 120.5(10) . .
C15 C10 C9 118.7(9) . .
C10 C11 C12 118.6(13) . .
C15 C14 C13 116.5(12) . .
C15 C14 C16 123.1(12) . .
C13 C14 C16 119.6(12) . .
C14 C15 C10 123.3(10) . .
O3 Nd1 O5 78.38(17) 2 .
O3 Nd1 O6 73.98(18) 2 5_565
O5 Nd1 O6 133.19(18) . 5_565
O3 Nd1 O10 145.78(19) 2 .
O5 Nd1 O10 75.9(2) . .
O6 Nd1 O10 140.1(2) 5_565 .
O3 Nd1 O1 92.13(18) 2 .
O5 Nd1 O1 144.94(19) . .
O6 Nd1 O1 73.6(2) 5_565 .
O10 Nd1 O1 96.1(2) . .
O3 Nd1 O4 123.91(16) 2 6_565
O5 Nd1 O4 86.84(19) . 6_565
O6 Nd1 O4 78.5(2) 5_565 6_565
O10 Nd1 O4 76.8(2) . 6_565
O1 Nd1 O4 125.12(17) . 6_565
O3 Nd1 O9 78.4(2) 2 .
O5 Nd1 O9 72.9(2) . .
O6 Nd1 O9 134.6(2) 5_565 .
O10 Nd1 O9 72.7(2) . .
O1 Nd1 O9 72.1(2) . .
O4 Nd1 O9 146.6(2) 6_565 .
O3 Nd1 O2 135.87(17) 2 .
O5 Nd1 O2 145.66(17) . .
O6 Nd1 O2 72.20(18) 5_565 .
O10 Nd1 O2 71.58(19) . .
O1 Nd1 O2 51.49(16) . .
O4 Nd1 O2 75.39(17) 6_565 .
O9 Nd1 O2 106.8(2) . .
O3 Nd1 O3 75.10(16) 2 6_565
O5 Nd1 O3 68.81(18) . 6_565
O6 Nd1 O3 67.99(18) 5_565 6_565
O10 Nd1 O3 115.0(2) . 6_565
O1 Nd1 O3 141.47(19) . 6_565
O4 Nd1 O3 49.29(15) 6_565 6_565
O9 Nd1 O3 136.8(2) . 6_565
O2 Nd1 O3 115.94(16) . 6_565
O3 Nd1 C8 99.91(17) 2 6_565
O5 Nd1 C8 76.64(19) . 6_565
O6 Nd1 C8 71.9(2) 5_565 6_565
O10 Nd1 C8 95.7(2) . 6_565
O1 Nd1 C8 138.43(18) . 6_565
O4 Nd1 C8 24.29(17) 6_565 6_565
O9 Nd1 C8 149.2(2) . 6_565
O2 Nd1 C8 95.70(17) . 6_565
O3 Nd1 C8 25.00(15) 6_565 6_565
O3 Nd1 Nd1 40.33(12) 2 5_565
O5 Nd1 Nd1 68.84(13) . 5_565
O6 Nd1 Nd1 65.56(12) 5_565 5_565
O10 Nd1 Nd1 140.48(17) . 5_565
O1 Nd1 Nd1 123.09(15) . 5_565
O4 Nd1 Nd1 83.83(12) 6_565 5_565
O9 Nd1 Nd1 111.7(2) . 5_565
O2 Nd1 Nd1 135.77(14) . 5_565
O3 Nd1 Nd1 34.77(10) 6_565 5_565
C8 Nd1 Nd1 59.64(13) 6_565 5_565
C8 O4 Nd1 100.4(4) . 6_566
C8 O3 Nd1 164.6(5) . 2
C8 O3 Nd1 88.8(4) . 6_566
Nd1 O3 Nd1 104.90(16) 2 6_566
C9 O5 Nd1 129.4(5) . .
C1 O2 Nd1 91.5(4) . .
C1 O1 Nd1 95.4(4) . .
C9 O6 Nd1 139.6(5) . 5_565
C14 C13 C12 121.0(13) . .

loop_
_geom_bond_atom_site_label_1
_geom_bond_atom_site_label_2
_geom_bond_distance
_geom_bond_site_symmetry_2
C16 O8 1.169(17) .
C16 O7 1.189(15) .
C16 C14 1.513(17) .
C12 C11 1.407(16) .
C12 C13 1.49(2) .
C12 C12 1.71(3) 7
C1 O1 1.251(8) .
C1 O2 1.257(8) .
C1 C2 1.506(8) .
C2 C3 1.388(8) .
C2 C7 1.393(9) .
C3 C4 1.400(9) .
C4 C5 1.392(9) .
C4 C4 1.476(11) 2_455
C8 O4 1.248(8) .
C8 O3 1.261(8) .
C8 C6 1.500(9) .
C8 Nd1 2.983(6) 6_566
C9 O6 1.242(9) .
C9 O5 1.244(9) .
C9 C10 1.512(13) .
C5 C6 1.390(8) .
C7 C6 1.387(9) .
C10 C11 1.379(13) .
C10 C15 1.479(17) .
C14 C15 1.391(16) .
C14 C13 1.398(19) .
Nd1 O3 2.406(5) 2
Nd1 O5 2.438(5) .
Nd1 O6 2.439(5) 5_565
Nd1 O10 2.459(6) .
Nd1 O1 2.473(5) .
Nd1 O4 2.493(5) 6_565
Nd1 O9 2.533(7) .
Nd1 O2 2.552(5) .
Nd1 O3 2.730(5) 6_565
Nd1 C8 2.983(6) 6_565
Nd1 Nd1 4.0765(10) 5_565
O4 Nd1 2.493(5) 6_566
O3 Nd1 2.406(5) 2
O3 Nd1 2.730(5) 6_566
O6 Nd1 2.439(5) 5_565

loop_
_platon_squeeze_void_nr
_platon_squeeze_void_average_x
_platon_squeeze_void_average_y
_platon_squeeze_void_average_z
_platon_squeeze_void_volume
_platon_squeeze_void_count_electrons
1 -0.082 0.250 0.011 1450.9 45.8
2 0.020 0.750 0.062 1450.9 45.8
